data_9016055
loop_
_publ_author_name
'Ernst, T.'

_publ_section_title
;
 Darstellung und Kristallstruktur von Lithiumhydroxyd
;
_journal_coden_ASTM ZPCBAL
_journal_name_full
;
Zeitschrift f\"ur Physikalische Chemie, Abteilung B: Chemie der
Elementarprozesse, Aufbau der Materie
;
_journal_page_first 65
_journal_page_last 88
_journal_volume 20
_journal_year 1933
_chemical_formula_sum 'Li O'
_chemical_name_systematic 'Lithium hydroxide'
_space_group_IT_number 129
_symmetry_space_group_name_Hall 'P 4ab 2ab -1ab'
_symmetry_space_group_name_H-M 'P 4/n m m :1'
_cell_angle_alpha 90
_cell_angle_beta 90
_cell_angle_gamma 90
_cell_formula_units_Z 2
_cell_length_a 3.549(4)
_cell_length_b 3.549(4)
_cell_length_c 4.334(8)
_cell_volume 54.588
_database_code_amcsd 0017227
_exptl_crystal_density_diffrn 1.396
_cod_duplicate_entry 1010301
_cod_original_sg_symbol_H-M 'P 4/n m m'
_cod_database_code 9016055
_amcsd_formula_title 'H Li O'

loop_
_space_group_symop_operation_xyz
x,y,z
1/2-y,1/2-x,z
y,x,-z
y,-x,-z
1/2-y,1/2+x,z
x,-y,z
1/2-x,1/2+y,-z
1/2+x,1/2+y,-z
-x,-y,z
1/2+y,1/2+x,z
-y,-x,-z
-y,x,-z
1/2+y,1/2-x,z
-x,y,z
1/2+x,1/2-y,-z
1/2-x,1/2-y,-z

loop_
_atom_site_label
_atom_site_fract_x
_atom_site_fract_y
_atom_site_fract_z
_atom_site_attached_hydrogens
Li1 0.00000 0.00000 0.00000 0
O1 0.00000 0.50000 0.20000 1

loop_
_cod_related_entry_id
_cod_related_entry_database
_cod_related_entry_code
1 AMCSD 0017227
